data_7021189
loop_
_publ_author_name
'Lentijo, Sergio'
'Aull\'on, Gabriel'
'Miguel, Jes\'us A'
'Espinet, Pablo'

_publ_section_title
;
 Highly fluorescent complexes with gold, palladium or platinum linked to
 perylene through a tetrafluorophenyl group.
;
_journal_issue 18
_journal_name_full 'Dalton transactions (Cambridge, England : 2003)'
_journal_page_first 6353
_journal_page_last 6365
_journal_paper_doi 10.1039/c3dt32843k
_journal_volume 42
_journal_year 2013
_chemical_formula_sum 'C32 H20 Co2 O6'
_chemical_formula_weight 618.34
_chemical_name_systematic
;
?
;
_space_group_IT_number 2
_symmetry_cell_setting triclinic
_symmetry_space_group_name_Hall '-P 1'
_symmetry_space_group_name_H-M 'P -1'
_atom_sites_solution_hydrogens geom
_atom_sites_solution_primary direct
_atom_sites_solution_secondary difmap
_audit_creation_method SHELXL-97
_cell_angle_alpha 78.851(16)
_cell_angle_beta 84.38(2)
_cell_angle_gamma 89.824(19)
_cell_formula_units_Z 4
_cell_length_a 8.818(7)
_cell_length_b 14.019(11)
_cell_length_c 22.704(18)
_cell_measurement_reflns_used 979
_cell_measurement_temperature 298(2)
_cell_measurement_theta_max 35.148
_cell_measurement_theta_min 5.160
_cell_volume 2740(4)
_computing_cell_refinement 'Bruker XSCANS'
_computing_data_collection 'Bruker XSCANS'
_computing_data_reduction 'Bruker SHELXTL'
_computing_molecular_graphics 'Bruker SHELXTL'
_computing_publication_material 'Bruker SHELXTL'
_computing_structure_refinement 'SHELXL-97 (Sheldrick, 1997)'
_computing_structure_solution 'SHELXS-97 (Sheldrick, 1990)'
_diffrn_ambient_temperature 298(2)
_diffrn_measured_fraction_theta_full 0.975
_diffrn_measured_fraction_theta_max 0.975
_diffrn_measurement_device_type 'CCD area detector'
_diffrn_measurement_method 'phi and omega scans'
_diffrn_radiation_monochromator graphite
_diffrn_radiation_source 'fine-focus sealed tube'
_diffrn_radiation_type MoK\a
_diffrn_radiation_wavelength 0.71073
_diffrn_reflns_av_R_equivalents 0.0941
_diffrn_reflns_av_sigmaI/netI 0.1458
_diffrn_reflns_limit_h_max 9
_diffrn_reflns_limit_h_min -9
_diffrn_reflns_limit_k_max 15
_diffrn_reflns_limit_k_min -15
_diffrn_reflns_limit_l_max 25
_diffrn_reflns_limit_l_min -25
_diffrn_reflns_number 18633
_diffrn_reflns_theta_full 23.56
_diffrn_reflns_theta_max 23.56
_diffrn_reflns_theta_min 0.92
_exptl_absorpt_coefficient_mu 1.255
_exptl_absorpt_correction_T_max 1.000000
_exptl_absorpt_correction_T_min 0.739836
_exptl_absorpt_correction_type multi-scan
_exptl_absorpt_process_details (G.M.Sheldrick,SADABS,1996)
_exptl_crystal_colour black
_exptl_crystal_density_diffrn 1.499
_exptl_crystal_density_method 'not measured'
_exptl_crystal_description plate
_exptl_crystal_F_000 1256
_exptl_crystal_size_max 0.29
_exptl_crystal_size_mid 0.21
_exptl_crystal_size_min 0.02
_refine_diff_density_max 0.436
_refine_diff_density_min -0.371
_refine_diff_density_rms 0.079
_refine_ls_extinction_method none
_refine_ls_goodness_of_fit_ref 0.966
_refine_ls_hydrogen_treatment constr
_refine_ls_matrix_type full
_refine_ls_number_parameters 723
_refine_ls_number_reflns 7968
_refine_ls_number_restraints 0
_refine_ls_restrained_S_all 0.966
_refine_ls_R_factor_all 0.1646
_refine_ls_R_factor_gt 0.0579
_refine_ls_shift/su_max 0.000
_refine_ls_shift/su_mean 0.000
_refine_ls_structure_factor_coef Fsqd
_refine_ls_weighting_details 'calc w=1/[\s^2^(Fo^2^)+(0.0716P)^2^+0.0000P] where P=(Fo^2^+2Fc^2^)/3'
_refine_ls_weighting_scheme calc
_refine_ls_wR_factor_gt 0.1205
_refine_ls_wR_factor_ref 0.1735
_reflns_number_gt 3578
_reflns_number_total 7968
_reflns_threshold_expression >2sigma(I)
_cod_data_source_file c3dt32843k.txt
_cod_data_source_block 1
_cod_depositor_comments
;
The following automatic conversions were performed:

'_symmetry_cell_setting' value 'Triclinic' changed to 'triclinic'
according to /home/saulius/struct/CIF-dictionaries/cif_core.dic
dictionary named 'cif_core.dic' version 2.4.2 from 2011-04-26.

Automatic conversion script
Id: cif_fix_values 1891 2012-01-12 08:04:46Z andrius 
;
_cod_original_sg_symbol_H-M P-1
_cod_database_code 7021189

loop_
_symmetry_equiv_pos_as_xyz
'x, y, z'
'-x, -y, -z'

loop_
_atom_site_label
_atom_site_type_symbol
_atom_site_fract_x
_atom_site_fract_y
_atom_site_fract_z
_atom_site_U_iso_or_equiv
_atom_site_adp_type
_atom_site_occupancy
_atom_site_symmetry_multiplicity
_atom_site_calc_flag
_atom_site_refinement_flags
Co1 Co 0.30900(13) 0.89621(8) 0.32077(5) 0.0536(4) Uani 1 1 d .
Co2 Co 0.29803(13) 0.74110(8) 0.28586(5) 0.0520(4) Uani 1 1 d .
C21 C 0.2263(8) 0.8688(5) 0.2466(4) 0.043(2) Uani 1 1 d .
C22 C 0.1337(9) 0.8318(5) 0.2959(4) 0.048(2) Uani 1 1 d .
C31 C 0.5007(12) 0.9360(7) 0.2901(4) 0.065(3) Uani 1 1 d .
C32 C 0.3194(11) 0.8412(7) 0.3984(5) 0.074(3) Uani 1 1 d .
C33 C 0.2286(11) 1.0087(8) 0.3327(4) 0.080(3) Uani 1 1 d .
C34 C 0.4959(11) 0.7357(6) 0.2570(4) 0.063(3) Uani 1 1 d .
C35 C 0.2826(11) 0.6525(7) 0.3561(5) 0.073(3) Uani 1 1 d .
C36 C 0.2185(11) 0.6678(7) 0.2413(4) 0.063(3) Uani 1 1 d .
O1 O 0.6208(8) 0.9613(5) 0.2703(3) 0.087(2) Uani 1 1 d .
O2 O 0.3297(10) 0.8073(6) 0.4473(3) 0.123(3) Uani 1 1 d .
O3 O 0.1696(10) 1.0765(6) 0.3427(4) 0.132(3) Uani 1 1 d .
O4 O 0.6219(8) 0.7323(5) 0.2397(3) 0.094(2) Uani 1 1 d .
O5 O 0.2785(10) 0.5937(6) 0.3987(3) 0.123(3) Uani 1 1 d .
O6 O 0.1676(8) 0.6205(5) 0.2119(3) 0.085(2) Uani 1 1 d .
C1 C 0.2323(8) 0.9170(5) 0.1827(3) 0.0388(19) Uani 1 1 d .
C2 C 0.3226(9) 0.8809(6) 0.1401(4) 0.052(2) Uani 1 1 d .
H2 H 0.3872 0.8299 0.1525 0.062 Uiso 1 1 calc R
C3 C 0.3212(9) 0.9182(6) 0.0785(4) 0.054(2) Uani 1 1 d .
H3 H 0.3834 0.8904 0.0511 0.064 Uiso 1 1 calc R
C4 C 0.2304(8) 0.9949(5) 0.0570(3) 0.0369(19) Uani 1 1 d .
C5 C 0.1401(8) 1.0385(5) 0.1000(3) 0.0353(18) Uani 1 1 d .
C6 C 0.1392(8) 1.0000(5) 0.1629(3) 0.0401(19) Uani 1 1 d .
C7 C 0.0474(8) 1.0447(6) 0.2040(3) 0.047(2) Uani 1 1 d .
H7 H 0.0427 1.0190 0.2451 0.057 Uiso 1 1 calc R
C8 C -0.0335(9) 1.1243(6) 0.1842(4) 0.058(2) Uani 1 1 d .
H8 H -0.0918 1.1535 0.2120 0.069 Uiso 1 1 calc R
C9 C -0.0313(9) 1.1631(6) 0.1232(4) 0.057(2) Uani 1 1 d .
H9 H -0.0868 1.2188 0.1110 0.069 Uiso 1 1 calc R
C10 C 0.0513(8) 1.1216(5) 0.0795(3) 0.0381(19) Uani 1 1 d .
C11 C 0.0470(8) 1.1598(5) 0.0145(3) 0.041(2) Uani 1 1 d .
C12 C -0.0361(9) 1.2391(6) -0.0084(4) 0.051(2) Uani 1 1 d .
H12 H -0.0912 1.2715 0.0186 0.061 Uiso 1 1 calc R
C13 C -0.0418(9) 1.2734(7) -0.0702(4) 0.065(3) Uani 1 1 d .
H13 H -0.0993 1.3276 -0.0836 0.078 Uiso 1 1 calc R
C14 C 0.0368(9) 1.2275(6) -0.1105(4) 0.058(2) Uani 1 1 d .
H14 H 0.0334 1.2503 -0.1516 0.070 Uiso 1 1 calc R
C15 C 0.1233(8) 1.1455(6) -0.0905(4) 0.046(2) Uani 1 1 d .
C16 C 0.1313(8) 1.1112(5) -0.0278(3) 0.0375(19) Uani 1 1 d .
C17 C 0.2229(8) 1.0304(5) -0.0079(3) 0.0370(19) Uani 1 1 d .
C18 C 0.3005(9) 0.9858(6) -0.0514(4) 0.052(2) Uani 1 1 d .
H18 H 0.3608 0.9324 -0.0393 0.062 Uiso 1 1 calc R
C19 C 0.2895(9) 1.0199(7) -0.1132(4) 0.058(2) Uani 1 1 d .
H19 H 0.3417 0.9882 -0.1412 0.070 Uiso 1 1 calc R
C20 C 0.2057(9) 1.0967(6) -0.1325(4) 0.051(2) Uani 1 1 d .
H20 H 0.2012 1.1186 -0.1736 0.062 Uiso 1 1 calc R
C23 C -0.0349(9) 0.8185(6) 0.3176(4) 0.058(2) Uani 1 1 d .
H23A H -0.0792 0.8823 0.3157 0.069 Uiso 1 1 calc R
H23B H -0.0834 0.7870 0.2897 0.069 Uiso 1 1 calc R
C24 C -0.0724(10) 0.7608(7) 0.3798(4) 0.075(3) Uani 1 1 d .
H24A H -0.0371 0.7967 0.4085 0.090 Uiso 1 1 calc R
H24B H -0.0175 0.7002 0.3836 0.090 Uiso 1 1 calc R
C25 C -0.2412(11) 0.7381(8) 0.3959(5) 0.103(4) Uani 1 1 d .
H25A H -0.2943 0.7990 0.3948 0.123 Uiso 1 1 calc R
H25B H -0.2774 0.7074 0.3651 0.123 Uiso 1 1 calc R
C26 C -0.2837(14) 0.6749(10) 0.4553(6) 0.156(6) Uani 1 1 d .
H26A H -0.2147 0.6216 0.4612 0.235 Uiso 1 1 calc R
H26B H -0.3857 0.6503 0.4566 0.235 Uiso 1 1 calc R
H26C H -0.2785 0.7118 0.4865 0.235 Uiso 1 1 calc R
Co3 Co 0.61979(14) 0.35190(9) 0.34649(5) 0.0634(4) Uani 1 1 d .
Co4 Co 0.90002(15) 0.36086(11) 0.32947(6) 0.0797(5) Uani 1 1 d .
C71 C 0.7562(9) 0.3221(6) 0.2777(4) 0.054(2) Uani 1 1 d .
C72 C 0.7692(10) 0.2531(6) 0.3257(4) 0.063(3) Uani 1 1 d .
C91 C 0.5395(14) 0.4520(8) 0.3010(5) 0.100(4) Uani 1 1 d .
C92 C 0.6260(12) 0.3844(9) 0.4176(5) 0.098(4) Uani 1 1 d .
C93 C 0.4663(13) 0.2721(9) 0.3680(5) 0.095(4) Uani 1 1 d .
C94 C 0.8998(16) 0.4915(10) 0.3159(6) 0.116(5) Uani 1 1 d .
C95 C 0.9590(15) 0.3214(12) 0.4054(6) 0.142(6) Uani 1 1 d .
C96 C 1.0706(13) 0.3386(10) 0.2859(5) 0.104(4) Uani 1 1 d .
O11 O 0.4786(12) 0.5104(7) 0.2671(4) 0.160(4) Uani 1 1 d .
O12 O 0.6364(11) 0.4093(8) 0.4632(4) 0.162(4) Uani 1 1 d .
O13 O 0.3643(11) 0.2186(8) 0.3811(4) 0.164(4) Uani 1 1 d .
O14 O 0.8932(13) 0.5735(7) 0.3046(5) 0.169(5) Uani 1 1 d .
O15 O 0.9944(13) 0.3044(11) 0.4518(4) 0.230(7) Uani 1 1 d .
O16 O 1.1767(10) 0.3244(8) 0.2575(4) 0.146(4) Uani 1 1 d .
C51 C 0.7469(9) 0.3521(6) 0.2108(4) 0.046(2) Uani 1 1 d .
C52 C 0.8324(9) 0.4307(6) 0.1774(4) 0.051(2) Uani 1 1 d .
H52 H 0.8977 0.4632 0.1969 0.062 Uiso 1 1 calc R
C53 C 0.8240(9) 0.4622(6) 0.1170(4) 0.053(2) Uani 1 1 d .
H53 H 0.8835 0.5155 0.0968 0.064 Uiso 1 1 calc R
C54 C 0.7300(8) 0.4174(5) 0.0848(3) 0.0363(19) Uani 1 1 d .
C55 C 0.6393(8) 0.3344(5) 0.1168(3) 0.0360(19) Uani 1 1 d .
C56 C 0.6455(8) 0.3033(6) 0.1810(3) 0.040(2) Uani 1 1 d .
C57 C 0.5534(9) 0.2240(6) 0.2113(4) 0.054(2) Uani 1 1 d .
H57 H 0.5567 0.2023 0.2526 0.064 Uiso 1 1 calc R
C58 C 0.4601(10) 0.1791(6) 0.1812(4) 0.062(2) Uani 1 1 d .
H58 H 0.3983 0.1275 0.2023 0.074 Uiso 1 1 calc R
C59 C 0.4544(9) 0.2081(6) 0.1197(4) 0.053(2) Uani 1 1 d .
H59 H 0.3888 0.1754 0.1004 0.064 Uiso 1 1 calc R
C60 C 0.5436(8) 0.2843(6) 0.0860(4) 0.043(2) Uani 1 1 d .
C61 C 0.5361(8) 0.3171(6) 0.0206(4) 0.042(2) Uani 1 1 d .
C62 C 0.6219(8) 0.4007(6) -0.0109(3) 0.0396(19) Uani 1 1 d .
C63 C 0.7201(8) 0.4519(5) 0.0193(3) 0.0368(19) Uani 1 1 d .
C64 C 0.7971(8) 0.5332(6) -0.0134(4) 0.047(2) Uani 1 1 d .
H64 H 0.8599 0.5675 0.0061 0.057 Uiso 1 1 calc R
C65 C 0.7844(10) 0.5662(6) -0.0748(4) 0.058(2) Uani 1 1 d .
H65 H 0.8395 0.6210 -0.0955 0.069 Uiso 1 1 calc R
C66 C 0.6925(10) 0.5190(6) -0.1045(4) 0.053(2) Uani 1 1 d .
H66 H 0.6846 0.5419 -0.1453 0.063 Uiso 1 1 calc R
C67 C 0.6078(9) 0.4349(6) -0.0739(4) 0.048(2) Uani 1 1 d .
C68 C 0.5136(10) 0.3844(7) -0.1039(4) 0.058(2) Uani 1 1 d .
H68 H 0.5054 0.4053 -0.1448 0.069 Uiso 1 1 calc R
C69 C 0.4350(10) 0.3054(7) -0.0731(4) 0.062(3) Uani 1 1 d .
H69 H 0.3723 0.2726 -0.0935 0.074 Uiso 1 1 calc R
C70 C 0.4440(9) 0.2708(6) -0.0116(4) 0.053(2) Uani 1 1 d .
H70 H 0.3874 0.2160 0.0080 0.064 Uiso 1 1 calc R
C73 C 0.7686(13) 0.1448(6) 0.3451(4) 0.087(3) Uani 1 1 d .
H73A H 0.8569 0.1198 0.3243 0.104 Uiso 1 1 calc R
H73B H 0.6786 0.1185 0.3321 0.104 Uiso 1 1 calc R
C74 C 0.7705(15) 0.1079(8) 0.4116(4) 0.114(4) Uani 1 1 d .
H74A H 0.8641 0.1302 0.4240 0.137 Uiso 1 1 calc R
H74B H 0.6864 0.1366 0.4326 0.137 Uiso 1 1 calc R
C75 C 0.759(2) 0.0002(9) 0.4313(6) 0.173(7) Uani 1 1 d .
H75A H 0.6648 -0.0221 0.4193 0.208 Uiso 1 1 calc R
H75B H 0.8424 -0.0286 0.4101 0.208 Uiso 1 1 calc R
C76 C 0.762(2) -0.0359(10) 0.4962(6) 0.229(10) Uani 1 1 d .
H76A H 0.8519 -0.0115 0.5093 0.344 Uiso 1 1 calc R
H76B H 0.7628 -0.1057 0.5042 0.344 Uiso 1 1 calc R
H76C H 0.6733 -0.0142 0.5176 0.344 Uiso 1 1 calc R

loop_
_atom_site_aniso_label
_atom_site_aniso_U_11
_atom_site_aniso_U_22
_atom_site_aniso_U_33
_atom_site_aniso_U_23
_atom_site_aniso_U_13
_atom_site_aniso_U_12
Co1 0.0564(8) 0.0581(8) 0.0485(8) -0.0133(6) -0.0105(6) 0.0039(6)
Co2 0.0538(8) 0.0513(8) 0.0507(8) -0.0084(6) -0.0069(6) 0.0094(6)
C21 0.041(5) 0.047(5) 0.043(6) -0.020(4) 0.000(4) 0.003(4)
C22 0.050(6) 0.046(5) 0.049(6) -0.014(4) -0.004(4) 0.003(4)
C31 0.065(7) 0.065(7) 0.065(7) -0.014(5) -0.008(6) -0.008(6)
C32 0.100(8) 0.074(7) 0.051(7) -0.020(6) -0.009(6) 0.006(6)
C33 0.073(7) 0.106(9) 0.078(7) -0.053(7) -0.025(6) 0.017(7)
C34 0.064(7) 0.057(6) 0.066(7) -0.005(5) -0.008(5) 0.008(6)
C35 0.103(8) 0.053(7) 0.069(8) -0.020(5) -0.021(6) 0.027(6)
C36 0.065(7) 0.047(6) 0.075(7) -0.009(5) -0.005(5) 0.010(5)
O1 0.068(5) 0.102(6) 0.091(5) -0.020(4) 0.004(4) -0.021(4)
O2 0.182(9) 0.127(7) 0.058(5) -0.004(5) -0.026(5) 0.005(6)
O3 0.154(8) 0.115(7) 0.164(8) -0.093(6) -0.072(6) 0.072(6)
O4 0.062(5) 0.094(5) 0.119(6) -0.012(4) 0.002(4) 0.009(4)
O5 0.178(8) 0.100(6) 0.075(6) 0.018(5) -0.006(5) 0.022(6)
O6 0.091(5) 0.079(5) 0.090(5) -0.029(4) -0.016(4) 0.001(4)
C1 0.033(5) 0.046(5) 0.040(5) -0.009(4) -0.009(4) 0.001(4)
C2 0.050(6) 0.051(5) 0.057(6) -0.016(5) -0.007(5) 0.017(4)
C3 0.054(6) 0.062(6) 0.047(6) -0.021(5) 0.002(4) 0.014(5)
C4 0.025(4) 0.039(5) 0.048(5) -0.014(4) 0.002(4) 0.001(4)
C5 0.034(5) 0.029(4) 0.045(5) -0.008(4) -0.009(4) -0.003(4)
C6 0.035(5) 0.039(5) 0.049(5) -0.014(4) -0.005(4) 0.010(4)
C7 0.050(5) 0.058(6) 0.036(5) -0.011(4) -0.013(4) 0.019(5)
C8 0.064(6) 0.067(6) 0.045(6) -0.017(5) -0.003(4) 0.027(5)
C9 0.067(6) 0.052(6) 0.055(6) -0.015(5) -0.008(5) 0.026(5)
C10 0.031(5) 0.038(5) 0.047(5) -0.014(4) -0.003(4) -0.002(4)
C11 0.032(5) 0.044(5) 0.047(6) -0.009(4) -0.007(4) 0.000(4)
C12 0.044(5) 0.049(5) 0.060(6) -0.009(5) -0.005(4) 0.010(4)
C13 0.052(6) 0.075(7) 0.059(7) 0.011(5) -0.012(5) 0.010(5)
C14 0.053(6) 0.066(7) 0.050(6) 0.003(5) -0.010(5) 0.002(5)
C15 0.032(5) 0.052(6) 0.051(6) 0.000(5) -0.001(4) -0.013(4)
C16 0.027(4) 0.034(5) 0.050(6) -0.003(4) -0.007(4) -0.011(4)
C17 0.038(5) 0.041(5) 0.034(5) -0.016(4) 0.003(4) -0.006(4)
C18 0.050(6) 0.049(5) 0.055(6) -0.007(5) -0.005(4) 0.002(4)
C19 0.056(6) 0.073(7) 0.045(6) -0.013(5) -0.001(4) 0.003(5)
C20 0.045(5) 0.073(7) 0.033(5) -0.002(5) -0.003(4) -0.009(5)
C23 0.056(6) 0.059(6) 0.056(6) -0.012(5) 0.004(5) 0.005(5)
C24 0.051(6) 0.100(8) 0.066(7) -0.002(6) 0.003(5) -0.002(6)
C25 0.067(8) 0.135(10) 0.087(9) 0.013(7) 0.012(6) -0.001(7)
C26 0.116(11) 0.206(16) 0.116(12) 0.031(11) 0.021(9) -0.010(10)
Co3 0.0731(9) 0.0620(9) 0.0539(8) -0.0131(6) 0.0024(6) 0.0046(7)
Co4 0.0686(10) 0.1163(13) 0.0570(9) -0.0193(8) -0.0144(7) -0.0123(9)
C71 0.046(5) 0.060(6) 0.058(6) -0.019(5) -0.005(4) 0.006(5)
C72 0.095(7) 0.054(6) 0.037(6) -0.004(5) -0.005(5) 0.012(5)
C91 0.132(10) 0.082(8) 0.075(8) -0.009(7) 0.026(7) 0.042(8)
C92 0.105(9) 0.132(10) 0.063(8) -0.045(7) 0.018(6) -0.027(7)
C93 0.078(8) 0.107(10) 0.103(9) -0.027(7) -0.006(7) -0.028(7)
C94 0.144(12) 0.106(11) 0.106(10) -0.057(9) 0.023(8) -0.066(11)
C95 0.106(10) 0.242(17) 0.082(10) -0.027(11) -0.029(8) -0.041(10)
C96 0.064(8) 0.165(12) 0.071(8) 0.001(8) -0.001(6) 0.017(8)
O11 0.229(11) 0.116(7) 0.121(8) -0.002(6) 0.001(7) 0.106(7)
O12 0.197(10) 0.216(11) 0.087(7) -0.082(7) 0.024(6) -0.043(8)
O13 0.136(9) 0.198(10) 0.154(9) -0.031(7) 0.002(7) -0.091(8)
O14 0.204(11) 0.111(8) 0.190(10) -0.062(8) 0.054(8) -0.078(8)
O15 0.194(11) 0.412(19) 0.080(7) -0.007(9) -0.073(7) -0.076(11)
O16 0.076(6) 0.213(10) 0.133(8) -0.007(7) 0.009(5) 0.029(6)
C51 0.044(5) 0.047(5) 0.048(6) -0.014(4) 0.000(4) 0.013(5)
C52 0.052(6) 0.056(6) 0.051(6) -0.016(5) -0.017(5) -0.004(5)
C53 0.055(6) 0.054(6) 0.051(6) -0.011(5) -0.006(5) -0.006(5)
C54 0.029(4) 0.035(5) 0.044(5) -0.005(4) -0.007(4) 0.001(4)
C55 0.032(5) 0.034(5) 0.047(5) -0.020(4) -0.005(4) 0.011(4)
C56 0.030(5) 0.049(5) 0.043(5) -0.007(4) -0.009(4) 0.004(4)
C57 0.052(6) 0.054(6) 0.049(6) -0.001(5) 0.003(5) -0.005(5)
C58 0.062(6) 0.055(6) 0.062(7) 0.003(5) -0.004(5) -0.018(5)
C59 0.054(6) 0.049(6) 0.062(7) -0.020(5) -0.013(5) -0.014(5)
C60 0.033(5) 0.043(5) 0.054(6) -0.012(4) -0.007(4) 0.006(4)
C61 0.029(5) 0.044(5) 0.057(6) -0.019(5) -0.009(4) 0.008(4)
C62 0.031(5) 0.048(5) 0.043(5) -0.015(4) -0.007(4) 0.011(4)
C63 0.031(5) 0.032(5) 0.048(5) -0.009(4) -0.003(4) 0.004(4)
C64 0.040(5) 0.042(5) 0.063(6) -0.015(5) -0.009(4) 0.007(4)
C65 0.059(6) 0.057(6) 0.050(6) -0.001(5) 0.006(5) 0.009(5)
C66 0.056(6) 0.055(6) 0.045(6) -0.004(5) -0.006(5) 0.016(5)
C67 0.034(5) 0.051(6) 0.060(6) -0.016(5) -0.001(5) 0.014(5)
C68 0.055(6) 0.079(7) 0.044(6) -0.023(5) -0.008(5) 0.016(6)
C69 0.048(6) 0.080(7) 0.068(7) -0.038(6) -0.014(5) 0.011(6)
C70 0.047(6) 0.051(6) 0.063(7) -0.015(5) 0.004(5) -0.005(4)
C73 0.149(10) 0.065(7) 0.046(7) -0.011(5) -0.011(6) 0.024(7)
C74 0.190(13) 0.079(8) 0.062(8) 0.009(6) -0.011(7) 0.036(8)
C75 0.34(2) 0.083(10) 0.094(11) -0.006(8) -0.038(12) 0.045(12)
C76 0.45(3) 0.125(13) 0.082(11) 0.040(9) -0.011(14) 0.032(16)

loop_
_atom_type_symbol
_atom_type_description
_atom_type_scat_dispersion_real
_atom_type_scat_dispersion_imag
_atom_type_scat_source
C C 0.0033 0.0016 'International Tables Vol C Tables 4.2.6.8 and 6.1.1.4'
H H 0.0000 0.0000 'International Tables Vol C Tables 4.2.6.8 and 6.1.1.4'
O O 0.0106 0.0060 'International Tables Vol C Tables 4.2.6.8 and 6.1.1.4'
Co Co 0.3494 0.9721 'International Tables Vol C Tables 4.2.6.8 and 6.1.1.4'

loop_
_geom_angle_atom_site_label_1
_geom_angle_atom_site_label_2
_geom_angle_atom_site_label_3
_geom_angle
C33 Co1 C32 97.6(4)
C33 Co1 C31 100.5(4)
C32 Co1 C31 106.6(4)
C33 Co1 C22 101.6(4)
C32 Co1 C22 105.3(4)
C31 Co1 C22 138.0(4)
C33 Co1 C21 106.0(4)
C32 Co1 C21 140.2(4)
C31 Co1 C21 100.1(4)
C22 Co1 C21 39.3(3)
C33 Co1 Co2 152.0(3)
C32 Co1 Co2 94.9(3)
C31 Co1 Co2 99.7(3)
C22 Co1 Co2 50.8(2)
C21 Co1 Co2 51.2(2)
C36 Co2 C34 98.5(4)
C36 Co2 C35 97.4(4)
C34 Co2 C35 103.7(4)
C36 Co2 C22 101.5(4)
C34 Co2 C22 142.5(4)
C35 Co2 C22 104.8(4)
C36 Co2 C21 99.0(4)
C34 Co2 C21 105.8(4)
C35 Co2 C21 143.5(4)
C22 Co2 C21 39.9(3)
C36 Co2 Co1 149.9(3)
C34 Co2 Co1 98.5(3)
C35 Co2 Co1 102.5(3)
C22 Co2 Co1 51.6(2)
C21 Co2 Co1 52.3(2)
C22 C21 C1 144.6(7)
C22 C21 Co2 69.3(5)
C1 C21 Co2 131.8(5)
C22 C21 Co1 69.2(5)
C1 C21 Co1 136.1(5)
Co2 C21 Co1 76.5(3)
C21 C22 C23 140.6(7)
C21 C22 Co2 70.9(5)
C23 C22 Co2 133.3(6)
C21 C22 Co1 71.5(5)
C23 C22 Co1 135.5(6)
Co2 C22 Co1 77.6(3)
O1 C31 Co1 179.4(10)
O2 C32 Co1 178.3(10)
O3 C33 Co1 175.3(11)
O4 C34 Co2 178.9(9)
O5 C35 Co2 176.1(9)
O6 C36 Co2 179.4(10)
C2 C1 C6 118.2(7)
C2 C1 C21 119.9(7)
C6 C1 C21 121.8(7)
C1 C2 C3 122.1(7)
C4 C3 C2 122.1(7)
C3 C4 C5 117.8(7)
C3 C4 C17 121.9(7)
C5 C4 C17 120.2(7)
C6 C5 C4 120.4(7)
C6 C5 C10 120.1(6)
C4 C5 C10 119.5(7)
C7 C6 C5 118.7(7)
C7 C6 C1 122.1(7)
C5 C6 C1 119.2(6)
C8 C7 C6 120.6(7)
C7 C8 C9 121.1(7)
C8 C9 C10 122.1(7)
C9 C10 C5 117.4(7)
C9 C10 C11 122.1(7)
C5 C10 C11 120.6(6)
C12 C11 C16 117.5(7)
C12 C11 C10 123.7(7)
C16 C11 C10 118.8(7)
C11 C12 C13 123.2(8)
C14 C13 C12 119.7(8)
C13 C14 C15 120.3(8)
C14 C15 C20 120.6(8)
C14 C15 C16 120.2(8)
C20 C15 C16 119.2(8)
C17 C16 C15 119.9(7)
C17 C16 C11 120.9(7)
C15 C16 C11 119.1(7)
C18 C17 C16 118.0(7)
C18 C17 C4 122.2(7)
C16 C17 C4 119.8(6)
C17 C18 C19 121.2(8)
C20 C19 C18 121.3(8)
C19 C20 C15 120.3(8)
C24 C23 C22 115.9(7)
C23 C24 C25 113.6(8)
C26 C25 C24 116.0(9)
C93 Co3 C91 102.5(6)
C93 Co3 C92 96.0(5)
C91 Co3 C92 105.6(5)
C93 Co3 C71 113.4(4)
C91 Co3 C71 92.8(4)
C92 Co3 C71 141.1(4)
C93 Co3 C72 96.1(5)
C91 Co3 C72 131.4(4)
C92 Co3 C72 116.7(5)
C71 Co3 C72 38.8(3)
C93 Co3 Co4 143.4(4)
C91 Co3 Co4 110.4(4)
C92 Co3 Co4 90.4(4)
C71 Co3 Co4 50.8(2)
C72 Co3 Co4 49.7(3)
C96 Co4 C94 101.5(6)
C96 Co4 C95 99.7(6)
C94 Co4 C95 106.1(7)
C96 Co4 C72 103.4(5)
C94 Co4 C72 140.0(5)
C95 Co4 C72 99.9(5)
C96 Co4 C71 97.5(5)
C94 Co4 C71 106.2(5)
C95 Co4 C71 139.2(5)
C72 Co4 C71 39.9(3)
C96 Co4 Co3 149.1(4)
C94 Co4 Co3 91.8(4)
C95 Co4 Co3 103.1(4)
C72 Co4 Co3 52.5(3)
C71 Co4 Co3 51.8(2)
C72 C71 C51 149.7(8)
C72 C71 Co4 68.7(5)
C51 C71 Co4 130.7(6)
C72 C71 Co3 71.2(5)
C51 C71 Co3 130.2(6)
Co4 C71 Co3 77.4(3)
C71 C72 C73 141.5(8)
C71 C72 Co4 71.4(5)
C73 C72 Co4 137.3(7)
C71 C72 Co3 70.0(5)
C73 C72 Co3 130.9(7)
Co4 C72 Co3 77.8(3)
O11 C91 Co3 171.6(12)
O12 C92 Co3 176.4(11)
O13 C93 Co3 178.6(11)
O14 C94 Co4 175.5(14)
O15 C95 Co4 174.9(17)
O16 C96 Co4 178.7(12)
C52 C51 C56 118.6(8)
C52 C51 C71 120.5(8)
C56 C51 C71 120.8(7)
C53 C52 C51 122.5(8)
C52 C53 C54 122.1(8)
C53 C54 C55 118.2(7)
C53 C54 C63 122.1(7)
C55 C54 C63 119.7(7)
C60 C55 C54 120.7(7)
C60 C55 C56 119.9(7)
C54 C55 C56 119.4(7)
C57 C56 C51 122.4(8)
C57 C56 C55 118.4(7)
C51 C56 C55 119.2(7)
C58 C57 C56 120.6(8)
C57 C58 C59 121.3(8)
C58 C59 C60 121.9(8)
C59 C60 C55 117.8(8)
C59 C60 C61 122.3(8)
C55 C60 C61 119.8(7)
C70 C61 C62 118.1(8)
C70 C61 C60 122.0(8)
C62 C61 C60 119.8(7)
C61 C62 C63 121.2(7)
C61 C62 C67 119.4(7)
C63 C62 C67 119.4(7)
C64 C63 C62 118.3(7)
C64 C63 C54 122.9(7)
C62 C63 C54 118.8(7)
C63 C64 C65 122.3(8)
C66 C65 C64 120.5(8)
C65 C66 C67 120.7(8)
C68 C67 C66 121.6(9)
C68 C67 C62 119.6(8)
C66 C67 C62 118.7(8)
C69 C68 C67 119.7(9)
C68 C69 C70 122.3(9)
C61 C70 C69 120.9(8)
C72 C73 C74 115.4(8)
C75 C74 C73 115.3(10)
C76 C75 C74 115.3(11)

loop_
_geom_bond_atom_site_label_1
_geom_bond_atom_site_label_2
_geom_bond_distance
Co1 C33 1.784(11)
Co1 C32 1.793(11)
Co1 C31 1.811(11)
Co1 C22 1.974(8)
Co1 C21 2.001(8)
Co1 Co2 2.459(2)
Co2 C36 1.765(11)
Co2 C34 1.809(10)
Co2 C35 1.816(11)
Co2 C22 1.951(8)
Co2 C21 1.971(8)
C21 C22 1.337(10)
C21 C1 1.473(10)
C22 C23 1.520(10)
C31 O1 1.139(9)
C32 O2 1.134(10)
C33 O3 1.133(10)
C34 O4 1.146(9)
C35 O5 1.141(10)
C36 O6 1.149(10)
C1 C2 1.364(10)
C1 C6 1.447(9)
C2 C3 1.396(10)
C3 C4 1.381(10)
C4 C5 1.427(9)
C4 C17 1.470(9)
C5 C6 1.426(9)
C5 C10 1.430(9)
C6 C7 1.412(9)
C7 C8 1.349(10)
C8 C9 1.387(10)
C9 C10 1.389(9)
C10 C11 1.475(10)
C11 C12 1.374(10)
C11 C16 1.431(10)
C12 C13 1.400(10)
C13 C14 1.354(11)
C14 C15 1.404(10)
C15 C20 1.419(10)
C15 C16 1.420(10)
C16 C17 1.417(9)
C17 C18 1.391(9)
C18 C19 1.404(10)
C19 C20 1.332(10)
C23 C24 1.493(10)
C24 C25 1.517(12)
C25 C26 1.477(13)
Co3 C93 1.729(12)
Co3 C91 1.765(12)
Co3 C92 1.766(11)
Co3 C71 1.984(8)
Co3 C72 2.000(9)
Co3 Co4 2.463(3)
Co4 C96 1.778(12)
Co4 C94 1.798(14)
Co4 C95 1.831(14)
Co4 C72 1.924(9)
Co4 C71 1.956(8)
C71 C72 1.324(11)
C71 C51 1.507(11)
C72 C73 1.496(11)
C91 O11 1.177(11)
C92 O12 1.166(10)
C93 O13 1.151(11)
C94 O14 1.130(14)
C95 O15 1.110(12)
C96 O16 1.123(11)
C51 C52 1.389(10)
C51 C56 1.424(10)
C52 C53 1.366(10)
C53 C54 1.383(10)
C54 C55 1.444(10)
C54 C63 1.483(10)
C55 C60 1.415(10)
C55 C56 1.444(10)
C56 C57 1.403(10)
C57 C58 1.350(11)
C58 C59 1.383(10)
C59 C60 1.384(10)
C60 C61 1.475(10)
C61 C70 1.384(10)
C61 C62 1.426(10)
C62 C63 1.431(10)
C62 C67 1.435(10)
C63 C64 1.375(10)
C64 C65 1.398(10)
C65 C66 1.352(11)
C66 C67 1.420(11)
C67 C68 1.399(11)
C68 C69 1.343(11)
C69 C70 1.397(11)
C73 C74 1.502(11)
C74 C75 1.490(14)
C75 C76 1.464(15)
